data_7701089
loop_
_publ_author_name
'Wozniak, Derek I.'
'Hicks, Andrew J.'
'Sabbers, William A.'
'Dobereiner, Graham E.'

_publ_section_title
;
 Imidazolyl-phenyl (IMP) anions: a modular structure for tuning solubility
 and coordinating ability.
;
_journal_issue 37
_journal_name_full 'Dalton transactions (Cambridge, England : 2003)'
_journal_page_first 14138
_journal_page_last 14155
_journal_paper_doi 10.1039/c9dt03511g
_journal_volume 48
_journal_year 2019
_chemical_formula_moiety 'C126 H80 B4 F60 N6 Na2 O8'
_chemical_formula_sum 'C126 H80 B4 F60 N6 Na2 O8'
_chemical_formula_weight 3035.18
_space_group_crystal_system triclinic
_space_group_IT_number 2
_space_group_name_Hall '-P 1'
_space_group_name_H-M_alt 'P -1'
_symmetry_space_group_name_Hall '-P 1'
_symmetry_space_group_name_H-M 'P -1'
_atom_sites_solution_hydrogens geom
_audit_creation_date 2019-01-08
_audit_creation_method
;
Olex2 1.2
(compiled 2017.08.10 svn.r3458 for OlexSys, GUI svn.r5381)
;
_audit_update_record
;
2019-05-30 deposited with the CCDC.    2019-09-02 downloaded from the CCDC.
;
_cell_angle_alpha 81.955(2)
_cell_angle_beta 72.302(2)
_cell_angle_gamma 67.813(2)
_cell_formula_units_Z 1
_cell_length_a 14.2164(17)
_cell_length_b 14.4515(17)
_cell_length_c 17.120(2)
_cell_measurement_reflns_used 9841
_cell_measurement_temperature 100(2)
_cell_measurement_theta_max 27.90
_cell_measurement_theta_min 2.44
_cell_volume 3101.4(6)
_computing_cell_refinement 'SAINT v8.34A (Bruker, 2013)'
_computing_data_reduction 'SAINT v8.34A (Bruker, 2013)'
_computing_molecular_graphics 'Olex2 (Dolomanov et al., 2009)'
_computing_publication_material 'Olex2 (Dolomanov et al., 2009)'
_computing_structure_refinement 'XL (Sheldrick, 2008)'
_diffrn_ambient_temperature 100.03
_diffrn_measured_fraction_theta_full 0.992
_diffrn_measured_fraction_theta_max 0.982
_diffrn_measurement_device_type 'Bruker APEX-II CCD'
_diffrn_measurement_method '\f and \w scans'
_diffrn_radiation_type MoK\a
_diffrn_radiation_wavelength 0.71073
_diffrn_reflns_av_R_equivalents 0.0256
_diffrn_reflns_av_unetI/netI 0.0258
_diffrn_reflns_Laue_measured_fraction_full 0.992
_diffrn_reflns_Laue_measured_fraction_max 0.982
_diffrn_reflns_limit_h_max 18
_diffrn_reflns_limit_h_min -18
_diffrn_reflns_limit_k_max 19
_diffrn_reflns_limit_k_min -19
_diffrn_reflns_limit_l_max 22
_diffrn_reflns_limit_l_min -22
_diffrn_reflns_number 54105
_diffrn_reflns_point_group_measured_fraction_full 0.992
_diffrn_reflns_point_group_measured_fraction_max 0.982
_diffrn_reflns_theta_full 25.242
_diffrn_reflns_theta_max 28.017
_diffrn_reflns_theta_min 1.522
_diffrn_standards_number 0
_exptl_absorpt_coefficient_mu 0.168
_exptl_absorpt_correction_T_max 0.7456
_exptl_absorpt_correction_T_min 0.6600
_exptl_absorpt_correction_type multi-scan
_exptl_absorpt_process_details
'SADABS-2014/5 (Bruker,2014/5) was used for absorption correction. wR2(int) was 0.0445 before and 0.0363 after correction. The Ratio of minimum to maximum transmission is 0.8852. The \l/2 correction factor is 0.00150.'
_exptl_crystal_colour 'clear colourless'
_exptl_crystal_colour_lustre clear
_exptl_crystal_colour_primary colourless
_exptl_crystal_density_diffrn 1.625
_exptl_crystal_description prism
_exptl_crystal_F_000 1524
_exptl_crystal_size_max 0.426
_exptl_crystal_size_mid 0.183
_exptl_crystal_size_min 0.155
_refine_diff_density_max 0.448
_refine_diff_density_min -0.244
_refine_diff_density_rms 0.049
_refine_ls_extinction_method none
_refine_ls_goodness_of_fit_ref 1.013
_refine_ls_hydrogen_treatment constr
_refine_ls_matrix_type full
_refine_ls_number_parameters 928
_refine_ls_number_reflns 14728
_refine_ls_number_restraints 0
_refine_ls_restrained_S_all 1.013
_refine_ls_R_factor_all 0.0484
_refine_ls_R_factor_gt 0.0350
_refine_ls_shift/su_max 0.001
_refine_ls_shift/su_mean 0.000
_refine_ls_structure_factor_coef Fsqd
_refine_ls_weighting_details 'w=1/[\s^2^(Fo^2^)+(0.0391P)^2^+1.7005P] where P=(Fo^2^+2Fc^2^)/3'
_refine_ls_weighting_scheme calc
_refine_ls_wR_factor_gt 0.0828
_refine_ls_wR_factor_ref 0.0900
_reflns_Friedel_coverage 0.000
_reflns_number_gt 11865
_reflns_number_total 14728
_reflns_threshold_expression 'I > 2\s(I)'
_cod_data_source_file c9dt03511g3.cif
_cod_data_source_block mo_6003_0m_a
_cod_depositor_comments
;
Adding full bibliography for 7701086--7701108.cif.

2024-04-03
Z value and formula fixed to values more according to usual
chemical conventions.                 miguel
;
_cod_original_formula_sum 'C63 H40 B2 F30 N3 Na O4'
_cod_original_formula_weight 1517.59
_cod_original_formula_moiety 'C63 H40 B2 F30 N3 Na O4'
_cod_original_formula_units_Z 2
_cod_database_code 7701089
_shelx_shelxl_version_number 2014/7
_shelx_space_group_comment
;
The symmetry employed for this shelxl refinement is uniquely defined
by the following loop, which should always be used as a source of
symmetry information in preference to the above space-group names.
They are only intended as comments.
;
_olex2_refinement_description
;
1. Fixed Uiso
 At 1.2 times of:
  All C(H) groups, All C(H,H) groups
2.a Secondary CH2 refined with riding coordinates:
 C47(H47A,H47B), C59(H59A,H59B), C63(H63A,H63B), C51(H51A,H51B), C48(H48A,
 H48B), C60(H60A,H60B), C58(H58A,H58B), C52(H52A,H52B), C61(H61A,H61B),
 C56(H56A,H56B), C50(H50A,H50B), C55(H55A,H55B), C49(H49A,H49B), C57(H57A,H57B),
  C53(H53A,H53B), C62(H62A,H62B), C54(H54A,H54B)
2.b Aromatic/amide H refined with riding coordinates:
 C2(H2), C3(H3), C45(H45), C41(H41), C42(H42), C44(H44)
;
_olex2_submission_special_instructions 'No special instructions were received'

loop_
_space_group_symop_operation_xyz
'x, y, z'
'-x, -y, -z'

loop_
_atom_site_label
_atom_site_type_symbol
_atom_site_fract_x
_atom_site_fract_y
_atom_site_fract_z
_atom_site_U_iso_or_equiv
_atom_site_adp_type
_atom_site_occupancy
_atom_site_site_symmetry_order
_atom_site_calc_flag
_atom_site_refinement_flags_posn
Na01 Na 0.53274(5) 0.70729(4) 0.67479(4) 0.01940(12) Uani 1 1 d .
F26 F 0.30604(7) 0.49632(6) 0.69870(5) 0.01765(17) Uani 1 1 d .
F6 F 0.65848(6) 0.19584(6) 0.96827(5) 0.01757(17) Uani 1 1 d .
F16 F 0.48238(7) 0.50733(6) 0.72116(5) 0.01671(17) Uani 1 1 d .
F30 F 0.58014(7) 0.18080(6) 0.63511(5) 0.01895(17) Uani 1 1 d .
F20 F 0.35546(7) 0.31724(6) 0.95002(5) 0.02024(18) Uani 1 1 d .
F1 F 0.70139(7) -0.00485(6) 0.97885(5) 0.01966(18) Uani 1 1 d .
F10 F 1.00390(7) 0.01546(6) 0.80993(5) 0.02068(18) Uani 1 1 d .
F11 F 0.75690(7) -0.01039(6) 0.68316(5) 0.02072(18) Uani 1 1 d .
F15 F 0.92664(7) 0.19377(6) 0.73229(5) 0.02092(18) Uani 1 1 d .
F25 F 0.38799(7) 0.15500(6) 0.71713(5) 0.02105(18) Uani 1 1 d .
F5 F 0.93962(7) -0.12450(6) 0.72032(5) 0.02130(18) Uani 1 1 d .
F21 F 0.20106(7) 0.45021(6) 0.87236(5) 0.02139(18) Uani 1 1 d .
F17 F 0.48023(7) 0.63080(6) 0.82160(5) 0.02223(19) Uani 1 1 d .
F28 F 0.47667(8) 0.40395(7) 0.42530(5) 0.0264(2) Uani 1 1 d .
F9 F 1.08450(7) 0.06086(7) 0.91506(6) 0.0258(2) Uani 1 1 d .
F27 F 0.33074(7) 0.54038(6) 0.53819(5) 0.02329(19) Uani 1 1 d .
F18 F 0.41269(8) 0.60409(6) 0.98791(6) 0.0272(2) Uani 1 1 d .
F7 F 0.74107(7) 0.23610(7) 1.07419(5) 0.0252(2) Uani 1 1 d .
F24 F 0.20619(8) 0.12837(7) 0.73906(6) 0.0290(2) Uani 1 1 d .
F29 F 0.60036(7) 0.22526(7) 0.47731(5) 0.0267(2) Uani 1 1 d .
F22 F 0.02293(7) 0.42196(7) 0.89114(6) 0.0280(2) Uani 1 1 d .
F19 F 0.35074(8) 0.44572(7) 1.05013(5) 0.0289(2) Uani 1 1 d .
F23 F 0.02082(7) 0.26154(7) 0.82677(6) 0.0303(2) Uani 1 1 d .
F4 F 0.99780(8) -0.30594(6) 0.78603(6) 0.0279(2) Uani 1 1 d .
F2 F 0.76075(8) -0.18725(7) 1.04175(6) 0.0266(2) Uani 1 1 d .
F14 F 0.99446(8) 0.22359(7) 0.57303(6) 0.0282(2) Uani 1 1 d .
F8 F 0.95385(8) 0.17059(7) 1.04932(6) 0.0303(2) Uani 1 1 d .
F12 F 0.82876(8) 0.01934(7) 0.52231(6) 0.0295(2) Uani 1 1 d .
F13 F 0.94786(8) 0.13796(8) 0.46442(5) 0.0317(2) Uani 1 1 d .
F3 F 0.91001(9) -0.34292(7) 0.94726(7) 0.0341(2) Uani 1 1 d .
O1 O 0.70518(9) 0.60961(8) 0.65803(7) 0.0248(2) Uani 1 1 d .
O4 O 0.35134(8) 0.78112(8) 0.71277(7) 0.0231(2) Uani 1 1 d .
O3 O 0.60281(9) 0.77846(8) 0.54833(7) 0.0268(2) Uani 1 1 d .
O2 O 0.52448(9) 0.83467(9) 0.74941(7) 0.0281(3) Uani 1 1 d .
N2 N 0.51073(9) 0.22130(8) 0.80042(7) 0.0128(2) Uani 1 1 d .
N1 N 0.66260(9) 0.11946(8) 0.82371(7) 0.0131(2) Uani 1 1 d .
N3 N 0.86646(10) 0.52908(9) 0.67889(8) 0.0216(3) Uani 1 1 d .
C10 C 0.82761(11) 0.10872(10) 0.87981(8) 0.0143(3) Uani 1 1 d .
C1 C 0.61219(11) 0.20974(10) 0.79247(8) 0.0129(3) Uani 1 1 d .
C2 C 0.49643(11) 0.13520(10) 0.83946(8) 0.0149(3) Uani 1 1 d .
H2 H 0.4326 0.1220 0.8542 0.018 Uiso 1 1 calc R
C28 C 0.41556(11) 0.40634(10) 0.82968(8) 0.0130(3) Uani 1 1 d .
C29 C 0.44548(11) 0.48856(10) 0.80216(8) 0.0140(3) Uani 1 1 d .
C34 C 0.44612(11) 0.33944(10) 0.67590(8) 0.0140(3) Uani 1 1 d .
C11 C 0.76515(11) 0.16298(10) 0.95003(9) 0.0154(3) Uani 1 1 d .
C22 C 0.30705(11) 0.30081(10) 0.79748(8) 0.0143(3) Uani 1 1 d .
C15 C 0.93523(11) 0.07423(10) 0.87304(9) 0.0167(3) Uani 1 1 d .
C5 C 0.77467(11) -0.07679(10) 0.92703(9) 0.0162(3) Uani 1 1 d .
C39 C 0.51649(11) 0.27247(10) 0.61560(9) 0.0157(3) Uani 1 1 d .
C35 C 0.38282(11) 0.42815(10) 0.64564(8) 0.0148(3) Uani 1 1 d .
C3 C 0.58863(11) 0.07330(10) 0.85308(8) 0.0153(3) Uani 1 1 d .
H3 H 0.6009 0.0087 0.8786 0.018 Uiso 1 1 calc R
C43 C 0.74084(11) 0.44193(10) 0.70607(9) 0.0156(3) Uani 1 1 d .
C16 C 0.84175(11) 0.08533(10) 0.71750(8) 0.0146(3) Uani 1 1 d .
C30 C 0.44498(11) 0.55502(10) 0.85352(9) 0.0164(3) Uani 1 1 d .
C27 C 0.29943(12) 0.22199(10) 0.76371(9) 0.0167(3) Uani 1 1 d .
C4 C 0.81509(11) -0.05197(10) 0.84520(9) 0.0147(3) Uani 1 1 d .
C33 C 0.38513(11) 0.39546(10) 0.91513(9) 0.0160(3) Uani 1 1 d .
C32 C 0.38193(12) 0.46084(11) 0.96821(9) 0.0194(3) Uani 1 1 d .
C17 C 0.90331(11) 0.14409(10) 0.68397(9) 0.0166(3) Uani 1 1 d .
C21 C 0.81819(11) 0.04648(10) 0.65856(9) 0.0167(3) Uani 1 1 d .
C36 C 0.39261(12) 0.45163(10) 0.56324(9) 0.0175(3) Uani 1 1 d .
C46 C 0.77100(11) 0.53307(10) 0.67850(9) 0.0168(3) Uani 1 1 d .
C45 C 0.67128(11) 0.34185(10) 0.81607(9) 0.0154(3) Uani 1 1 d .
H45 H 0.6508 0.3264 0.8731 0.018 Uiso 1 1 calc R
C9 C 0.89081(11) -0.13428(10) 0.80023(9) 0.0165(3) Uani 1 1 d .
C41 C 0.69132(11) 0.31115(10) 0.67644(8) 0.0145(3) Uani 1 1 d .
H41 H 0.6863 0.2736 0.6375 0.017 Uiso 1 1 calc R
C23 C 0.20927(12) 0.36737(10) 0.83934(9) 0.0166(3) Uani 1 1 d .
C40 C 0.65962(11) 0.28828(10) 0.76005(8) 0.0133(3) Uani 1 1 d .
C42 C 0.73029(11) 0.38851(10) 0.64961(9) 0.0158(3) Uani 1 1 d .
H42 H 0.7497 0.4049 0.5927 0.019 Uiso 1 1 calc R
C14 C 0.97915(12) 0.09426(11) 0.92740(9) 0.0191(3) Uani 1 1 d .
C38 C 0.52869(12) 0.29292(11) 0.53231(9) 0.0188(3) Uani 1 1 d .
C6 C 0.80440(12) -0.17217(11) 0.96201(9) 0.0192(3) Uani 1 1 d .
C12 C 0.80572(12) 0.18434(11) 1.00664(9) 0.0186(3) Uani 1 1 d .
C44 C 0.71262(11) 0.41762(10) 0.78925(9) 0.0170(3) Uani 1 1 d .
H44 H 0.7215 0.4527 0.8278 0.020 Uiso 1 1 calc R
C26 C 0.20612(13) 0.20673(11) 0.77343(9) 0.0206(3) Uani 1 1 d .
C25 C 0.11268(12) 0.27368(11) 0.81733(10) 0.0213(3) Uani 1 1 d .
C13 C 0.91326(13) 0.15048(11) 0.99509(9) 0.0205(3) Uani 1 1 d .
C31 C 0.41229(12) 0.54161(10) 0.93701(9) 0.0194(3) Uani 1 1 d .
C24 C 0.11398(12) 0.35509(11) 0.84973(9) 0.0200(3) Uani 1 1 d .
C18 C 0.93921(12) 0.16178(11) 0.60039(9) 0.0203(3) Uani 1 1 d .
C37 C 0.46642(12) 0.38319(11) 0.50608(9) 0.0194(3) Uani 1 1 d .
C19 C 0.91425(12) 0.12052(11) 0.54534(9) 0.0216(3) Uani 1 1 d .
C20 C 0.85311(12) 0.06166(11) 0.57497(9) 0.0209(3) Uani 1 1 d .
C8 C 0.92338(12) -0.23088(10) 0.83335(10) 0.0198(3) Uani 1 1 d .
C7 C 0.87961(13) -0.25026(11) 0.91464(10) 0.0219(3) Uani 1 1 d .
C47 C 0.94663(12) 0.44051(12) 0.70335(10) 0.0237(3) Uani 1 1 d .
H47A H 0.9241 0.3822 0.7104 0.028 Uiso 1 1 calc R
H47B H 0.9540 0.4519 0.7565 0.028 Uiso 1 1 calc R
C59 C 0.46289(13) 0.85968(13) 0.83337(10) 0.0272(3) Uani 1 1 d .
H59A H 0.4063 0.8310 0.8505 0.033 Uiso 1 1 calc R
H59B H 0.4302 0.9331 0.8390 0.033 Uiso 1 1 calc R
C63 C 0.28052(13) 0.73000(12) 0.71564(11) 0.0271(3) Uani 1 1 d .
H63A H 0.2674 0.6934 0.7688 0.033 Uiso 1 1 calc R
H63B H 0.3112 0.6816 0.6710 0.033 Uiso 1 1 calc R
C51 C 0.89415(14) 0.61977(12) 0.66088(11) 0.0282(4) Uani 1 1 d .
H51A H 0.8978 0.6417 0.7118 0.034 Uiso 1 1 calc R
H51B H 0.8385 0.6741 0.6409 0.034 Uiso 1 1 calc R
C48 C 1.05225(13) 0.41883(13) 0.63885(11) 0.0292(4) Uani 1 1 d .
H48A H 1.0469 0.3994 0.5876 0.035 Uiso 1 1 calc R
H48B H 1.1066 0.3621 0.6582 0.035 Uiso 1 1 calc R
C60 C 0.29256(14) 0.88715(12) 0.71260(12) 0.0314(4) Uani 1 1 d .
H60A H 0.3392 0.9244 0.6824 0.038 Uiso 1 1 calc R
H60B H 0.2595 0.9114 0.7693 0.038 Uiso 1 1 calc R
C58 C 0.54093(14) 0.81443(14) 0.88558(11) 0.0316(4) Uani 1 1 d .
H58A H 0.5329 0.7527 0.9151 0.038 Uiso 1 1 calc R
H58B H 0.5304 0.8626 0.9260 0.038 Uiso 1 1 calc R
C52 C 0.70368(14) 0.73794(14) 0.48922(11) 0.0310(4) Uani 1 1 d .
H52A H 0.6946 0.7289 0.4361 0.037 Uiso 1 1 calc R
H52B H 0.7467 0.6726 0.5090 0.037 Uiso 1 1 calc R
B2 B 0.42118(12) 0.31816(11) 0.77569(9) 0.0127(3) Uani 1 1 d .
B1 B 0.78683(12) 0.06774(11) 0.81544(9) 0.0136(3) Uani 1 1 d .
C61 C 0.20986(14) 0.90015(14) 0.67045(11) 0.0357(4) Uani 1 1 d .
H61A H 0.2392 0.8978 0.6101 0.043 Uiso 1 1 calc R
H61B H 0.1494 0.9636 0.6851 0.043 Uiso 1 1 calc R
C56 C 0.62326(14) 0.84319(14) 0.74399(11) 0.0339(4) Uani 1 1 d .
H56A H 0.6165 0.9142 0.7413 0.041 Uiso 1 1 calc R
H56B H 0.6782 0.8096 0.6949 0.041 Uiso 1 1 calc R
C50 C 0.99976(15) 0.60023(14) 0.59652(12) 0.0368(4) Uani 1 1 d .
H50A H 1.0199 0.6600 0.5894 0.044 Uiso 1 1 calc R
H50B H 0.9931 0.5879 0.5433 0.044 Uiso 1 1 calc R
C55 C 0.56555(15) 0.88405(13) 0.53110(13) 0.0348(4) Uani 1 1 d .
H55A H 0.5233 0.9207 0.5823 0.042 Uiso 1 1 calc R
H55B H 0.5207 0.9007 0.4931 0.042 Uiso 1 1 calc R
C49 C 1.08575(15) 0.51022(15) 0.62132(13) 0.0370(4) Uani 1 1 d .
H49A H 1.0986 0.5255 0.6709 0.044 Uiso 1 1 calc R
H49B H 1.1523 0.4957 0.5766 0.044 Uiso 1 1 calc R
C57 C 0.65017(15) 0.79132(16) 0.82244(12) 0.0371(4) Uani 1 1 d .
H57A H 0.6949 0.8190 0.8392 0.045 Uiso 1 1 calc R
H57B H 0.6872 0.7184 0.8154 0.045 Uiso 1 1 calc R
C53 C 0.75548(15) 0.81445(15) 0.48055(13) 0.0387(4) Uani 1 1 d .
H53A H 0.7930 0.8034 0.5231 0.046 Uiso 1 1 calc R
H53B H 0.8059 0.8126 0.4257 0.046 Uiso 1 1 calc R
C62 C 0.17871(16) 0.80976(16) 0.70531(15) 0.0454(5) Uani 1 1 d .
H62A H 0.1242 0.8248 0.7587 0.054 Uiso 1 1 calc R
H62B H 0.1513 0.7885 0.6670 0.054 Uiso 1 1 calc R
C54 C 0.66267(18) 0.91208(16) 0.49215(19) 0.0608(7) Uani 1 1 d .
H54A H 0.6588 0.9476 0.4387 0.073 Uiso 1 1 calc R
H54B H 0.6690 0.9559 0.5284 0.073 Uiso 1 1 calc R

loop_
_atom_site_aniso_label
_atom_site_aniso_U_11
_atom_site_aniso_U_22
_atom_site_aniso_U_33
_atom_site_aniso_U_23
_atom_site_aniso_U_13
_atom_site_aniso_U_12
Na01 0.0183(3) 0.0188(3) 0.0220(3) 0.0000(2) -0.0059(2) -0.0074(2)
F26 0.0189(4) 0.0141(4) 0.0184(4) -0.0005(3) -0.0057(3) -0.0037(3)
F6 0.0159(4) 0.0170(4) 0.0181(4) -0.0015(3) -0.0024(3) -0.0054(3)
F16 0.0213(4) 0.0159(4) 0.0144(4) 0.0018(3) -0.0037(3) -0.0099(3)
F30 0.0197(4) 0.0149(4) 0.0203(4) -0.0032(3) -0.0057(3) -0.0030(3)
F20 0.0296(5) 0.0179(4) 0.0154(4) 0.0035(3) -0.0046(3) -0.0135(4)
F1 0.0217(5) 0.0178(4) 0.0171(4) 0.0011(3) -0.0025(3) -0.0071(3)
F10 0.0157(4) 0.0212(4) 0.0217(4) -0.0027(3) -0.0025(3) -0.0041(3)
F11 0.0229(5) 0.0216(4) 0.0225(4) -0.0004(3) -0.0066(4) -0.0131(4)
F15 0.0254(5) 0.0210(4) 0.0221(4) 0.0016(3) -0.0069(4) -0.0149(4)
F25 0.0239(5) 0.0180(4) 0.0236(4) -0.0047(3) -0.0061(4) -0.0089(4)
F5 0.0204(4) 0.0186(4) 0.0202(4) -0.0017(3) -0.0026(3) -0.0037(3)
F21 0.0178(4) 0.0182(4) 0.0271(5) -0.0054(3) -0.0041(3) -0.0052(3)
F17 0.0321(5) 0.0143(4) 0.0270(5) 0.0024(3) -0.0118(4) -0.0137(4)
F28 0.0385(6) 0.0336(5) 0.0121(4) 0.0047(4) -0.0071(4) -0.0199(4)
F9 0.0171(5) 0.0304(5) 0.0324(5) 0.0036(4) -0.0110(4) -0.0093(4)
F27 0.0300(5) 0.0204(4) 0.0225(4) 0.0088(3) -0.0139(4) -0.0104(4)
F18 0.0448(6) 0.0182(4) 0.0244(5) -0.0052(4) -0.0168(4) -0.0101(4)
F7 0.0288(5) 0.0268(5) 0.0198(4) -0.0072(4) -0.0059(4) -0.0079(4)
F24 0.0366(6) 0.0239(5) 0.0394(6) 0.0015(4) -0.0183(4) -0.0195(4)
F29 0.0267(5) 0.0318(5) 0.0173(4) -0.0085(4) 0.0011(4) -0.0088(4)
F22 0.0148(4) 0.0295(5) 0.0349(5) 0.0005(4) -0.0042(4) -0.0054(4)
F19 0.0481(6) 0.0267(5) 0.0121(4) -0.0014(3) -0.0069(4) -0.0141(4)
F23 0.0217(5) 0.0315(5) 0.0467(6) 0.0128(4) -0.0175(4) -0.0179(4)
F4 0.0271(5) 0.0144(4) 0.0382(5) -0.0058(4) -0.0101(4) -0.0004(4)
F2 0.0330(5) 0.0251(5) 0.0223(5) 0.0119(4) -0.0092(4) -0.0143(4)
F14 0.0277(5) 0.0316(5) 0.0272(5) 0.0086(4) -0.0026(4) -0.0196(4)
F8 0.0328(5) 0.0381(5) 0.0300(5) -0.0031(4) -0.0176(4) -0.0158(5)
F12 0.0367(6) 0.0376(5) 0.0194(5) -0.0040(4) -0.0101(4) -0.0161(5)
F13 0.0355(6) 0.0400(6) 0.0149(4) 0.0046(4) -0.0013(4) -0.0144(5)
F3 0.0435(6) 0.0135(4) 0.0431(6) 0.0111(4) -0.0184(5) -0.0067(4)
O1 0.0218(6) 0.0157(5) 0.0390(7) 0.0085(4) -0.0136(5) -0.0082(4)
O4 0.0197(6) 0.0185(5) 0.0299(6) -0.0001(4) -0.0084(4) -0.0046(4)
O3 0.0221(6) 0.0243(6) 0.0289(6) 0.0061(5) -0.0035(5) -0.0080(5)
O2 0.0289(6) 0.0318(6) 0.0276(6) -0.0062(5) -0.0021(5) -0.0177(5)
N2 0.0157(6) 0.0106(5) 0.0134(5) 0.0007(4) -0.0046(4) -0.0060(4)
N1 0.0148(6) 0.0111(5) 0.0145(5) 0.0010(4) -0.0044(4) -0.0059(4)
N3 0.0214(7) 0.0159(6) 0.0326(7) 0.0075(5) -0.0125(5) -0.0111(5)
C10 0.0166(7) 0.0110(6) 0.0164(7) 0.0029(5) -0.0052(5) -0.0067(5)
C1 0.0165(7) 0.0119(6) 0.0115(6) -0.0002(5) -0.0043(5) -0.0060(5)
C2 0.0168(7) 0.0132(6) 0.0162(7) 0.0012(5) -0.0037(5) -0.0080(5)
C28 0.0122(6) 0.0120(6) 0.0145(6) -0.0006(5) -0.0046(5) -0.0030(5)
C29 0.0144(7) 0.0138(6) 0.0133(6) 0.0009(5) -0.0047(5) -0.0042(5)
C34 0.0161(7) 0.0148(6) 0.0145(6) 0.0002(5) -0.0046(5) -0.0092(5)
C11 0.0145(7) 0.0130(6) 0.0182(7) 0.0029(5) -0.0046(5) -0.0054(5)
C22 0.0173(7) 0.0145(6) 0.0134(6) 0.0044(5) -0.0066(5) -0.0079(5)
C15 0.0181(7) 0.0137(6) 0.0170(7) 0.0019(5) -0.0031(5) -0.0063(5)
C5 0.0158(7) 0.0149(6) 0.0195(7) 0.0009(5) -0.0063(5) -0.0066(5)
C39 0.0165(7) 0.0156(6) 0.0181(7) -0.0002(5) -0.0067(5) -0.0077(5)
C35 0.0164(7) 0.0149(6) 0.0160(7) -0.0007(5) -0.0046(5) -0.0085(5)
C3 0.0171(7) 0.0129(6) 0.0163(7) 0.0023(5) -0.0033(5) -0.0078(5)
C43 0.0142(7) 0.0121(6) 0.0214(7) 0.0030(5) -0.0065(5) -0.0058(5)
C16 0.0135(7) 0.0121(6) 0.0163(7) 0.0012(5) -0.0037(5) -0.0033(5)
C30 0.0192(7) 0.0104(6) 0.0225(7) 0.0025(5) -0.0096(6) -0.0065(5)
C27 0.0199(7) 0.0155(6) 0.0159(7) 0.0023(5) -0.0065(5) -0.0072(6)
C4 0.0150(7) 0.0137(6) 0.0186(7) 0.0015(5) -0.0069(5) -0.0073(5)
C33 0.0183(7) 0.0132(6) 0.0175(7) 0.0020(5) -0.0055(5) -0.0070(5)
C32 0.0252(8) 0.0194(7) 0.0122(6) 0.0000(5) -0.0062(6) -0.0060(6)
C17 0.0156(7) 0.0157(6) 0.0181(7) 0.0002(5) -0.0048(5) -0.0053(5)
C21 0.0144(7) 0.0153(6) 0.0200(7) 0.0008(5) -0.0037(5) -0.0060(5)
C36 0.0201(7) 0.0172(6) 0.0199(7) 0.0061(5) -0.0094(6) -0.0111(6)
C46 0.0187(7) 0.0145(6) 0.0200(7) 0.0015(5) -0.0071(6) -0.0083(6)
C45 0.0163(7) 0.0153(6) 0.0149(6) 0.0007(5) -0.0039(5) -0.0067(5)
C9 0.0151(7) 0.0173(6) 0.0197(7) -0.0001(5) -0.0060(5) -0.0076(6)
C41 0.0150(7) 0.0142(6) 0.0161(7) 0.0008(5) -0.0055(5) -0.0065(5)
C23 0.0198(7) 0.0150(6) 0.0167(7) 0.0029(5) -0.0070(5) -0.0079(6)
C40 0.0119(6) 0.0107(6) 0.0173(7) 0.0016(5) -0.0045(5) -0.0042(5)
C42 0.0162(7) 0.0158(6) 0.0152(7) 0.0034(5) -0.0042(5) -0.0069(5)
C14 0.0165(7) 0.0181(7) 0.0244(8) 0.0055(6) -0.0081(6) -0.0083(6)
C38 0.0188(7) 0.0241(7) 0.0154(7) -0.0049(5) -0.0005(5) -0.0114(6)
C6 0.0218(8) 0.0203(7) 0.0199(7) 0.0071(6) -0.0096(6) -0.0120(6)
C12 0.0230(8) 0.0173(6) 0.0153(7) -0.0007(5) -0.0039(6) -0.0081(6)
C44 0.0192(7) 0.0151(6) 0.0197(7) -0.0013(5) -0.0065(6) -0.0081(6)
C26 0.0286(8) 0.0174(7) 0.0247(8) 0.0062(6) -0.0149(6) -0.0144(6)
C25 0.0192(8) 0.0244(7) 0.0268(8) 0.0125(6) -0.0130(6) -0.0142(6)
C13 0.0273(8) 0.0210(7) 0.0209(7) 0.0036(6) -0.0133(6) -0.0132(6)
C31 0.0264(8) 0.0138(6) 0.0204(7) -0.0047(5) -0.0114(6) -0.0045(6)
C24 0.0159(7) 0.0200(7) 0.0223(7) 0.0059(6) -0.0063(6) -0.0057(6)
C18 0.0159(7) 0.0191(7) 0.0236(8) 0.0050(6) -0.0020(6) -0.0083(6)
C37 0.0250(8) 0.0271(7) 0.0120(6) 0.0032(5) -0.0056(6) -0.0167(6)
C19 0.0202(8) 0.0248(7) 0.0143(7) 0.0029(6) -0.0014(6) -0.0056(6)
C20 0.0219(8) 0.0223(7) 0.0180(7) -0.0027(6) -0.0068(6) -0.0055(6)
C8 0.0178(7) 0.0139(6) 0.0295(8) -0.0035(6) -0.0104(6) -0.0035(6)
C7 0.0252(8) 0.0133(6) 0.0318(8) 0.0069(6) -0.0158(7) -0.0083(6)
C47 0.0195(8) 0.0222(7) 0.0313(8) 0.0080(6) -0.0124(6) -0.0082(6)
C59 0.0262(9) 0.0287(8) 0.0269(8) -0.0031(6) -0.0014(7) -0.0138(7)
C63 0.0222(8) 0.0275(8) 0.0323(9) -0.0003(7) -0.0061(7) -0.0107(7)
C51 0.0285(9) 0.0204(7) 0.0448(10) 0.0069(7) -0.0161(7) -0.0167(7)
C48 0.0225(8) 0.0325(9) 0.0310(9) 0.0045(7) -0.0088(7) -0.0087(7)
C60 0.0288(9) 0.0186(7) 0.0385(10) 0.0032(7) -0.0057(7) -0.0036(7)
C58 0.0325(10) 0.0377(9) 0.0290(9) -0.0062(7) -0.0055(7) -0.0179(8)
C52 0.0246(9) 0.0346(9) 0.0265(9) 0.0031(7) -0.0010(7) -0.0085(7)
B2 0.0143(7) 0.0104(6) 0.0134(7) 0.0006(5) -0.0039(6) -0.0046(6)
B1 0.0145(7) 0.0121(6) 0.0143(7) 0.0008(5) -0.0034(6) -0.0057(6)
C61 0.0273(9) 0.0355(9) 0.0248(9) 0.0006(7) -0.0045(7) 0.0074(8)
C56 0.0318(10) 0.0400(10) 0.0358(10) -0.0105(8) 0.0010(8) -0.0239(8)
C50 0.0368(10) 0.0371(10) 0.0441(11) 0.0123(8) -0.0117(8) -0.0257(9)
C55 0.0293(10) 0.0260(8) 0.0458(11) 0.0091(7) -0.0110(8) -0.0093(7)
C49 0.0250(9) 0.0439(11) 0.0440(11) 0.0057(8) -0.0056(8) -0.0196(8)
C57 0.0279(9) 0.0503(11) 0.0396(10) -0.0120(9) -0.0069(8) -0.0192(9)
C53 0.0272(10) 0.0470(11) 0.0410(11) 0.0059(9) -0.0062(8) -0.0172(9)
C62 0.0278(10) 0.0452(11) 0.0657(14) -0.0101(10) -0.0197(10) -0.0074(9)
C54 0.0382(12) 0.0343(11) 0.103(2) 0.0129(12) -0.0069(12) -0.0204(10)

loop_
_atom_type_symbol
_atom_type_description
_atom_type_scat_dispersion_real
_atom_type_scat_dispersion_imag
_atom_type_scat_source
C C 0.0033 0.0016 'International Tables Vol C Tables 4.2.6.8 and 6.1.1.4'
H H 0.0000 0.0000 'International Tables Vol C Tables 4.2.6.8 and 6.1.1.4'
B B 0.0013 0.0007 'International Tables Vol C Tables 4.2.6.8 and 6.1.1.4'
F F 0.0171 0.0103 'International Tables Vol C Tables 4.2.6.8 and 6.1.1.4'
N N 0.0061 0.0033 'International Tables Vol C Tables 4.2.6.8 and 6.1.1.4'
Na Na 0.0362 0.0249 'International Tables Vol C Tables 4.2.6.8 and 6.1.1.4'
O O 0.0106 0.0060 'International Tables Vol C Tables 4.2.6.8 and 6.1.1.4'

loop_
_geom_angle_atom_site_label_1
_geom_angle_atom_site_label_2
_geom_angle_atom_site_label_3
_geom_angle
_geom_angle_site_symmetry_1
_geom_angle_site_symmetry_3
F28 Na01 F17 106.77(3) 2_666 .
O1 Na01 F17 91.26(4) . .
O1 Na01 F28 88.49(4) . 2_666
O1 Na01 O4 167.82(5) . .
O1 Na01 O3 82.30(4) . .
O1 Na01 O2 99.24(5) . .
O4 Na01 F17 77.39(4) . .
O4 Na01 F28 90.56(4) . 2_666
O4 Na01 O3 109.49(5) . .
O4 Na01 O2 83.69(4) . .
O3 Na01 F17 170.76(4) . .
O3 Na01 F28 79.79(4) . 2_666
O2 Na01 F17 81.83(4) . .
O2 Na01 F28 168.42(5) . 2_666
O2 Na01 O3 92.63(5) . .
C30 F17 Na01 135.12(8) . .
C37 F28 Na01 124.90(8) . 2_666
C46 O1 Na01 148.14(10) . .
C63 O4 Na01 123.93(9) . .
C60 O4 Na01 125.62(10) . .
C60 O4 C63 107.94(12) . .
C52 O3 Na01 128.91(10) . .
C55 O3 Na01 122.19(10) . .
C55 O3 C52 106.00(13) . .
C59 O2 Na01 126.73(9) . .
C56 O2 Na01 115.99(10) . .
C56 O2 C59 104.21(12) . .
C1 N2 C2 106.50(11) . .
C1 N2 B2 127.41(11) . .
C2 N2 B2 125.96(11) . .
C1 N1 C3 106.09(11) . .
C1 N1 B1 127.35(11) . .
C3 N1 B1 125.84(11) . .
C46 N3 C47 124.54(12) . .
C46 N3 C51 120.37(12) . .
C47 N3 C51 114.87(12) . .
C11 C10 B1 126.93(12) . .
C15 C10 C11 113.59(13) . .
C15 C10 B1 118.66(12) . .
N2 C1 N1 110.45(11) . .
N2 C1 C40 124.87(12) . .
N1 C1 C40 124.51(12) . .
N2 C2 H2 125.9 . .
C3 C2 N2 108.24(12) . .
C3 C2 H2 125.9 . .
C29 C28 C33 113.59(12) . .
C29 C28 B2 128.49(12) . .
C33 C28 B2 117.70(11) . .
F16 C29 C28 121.33(12) . .
F16 C29 C30 114.65(12) . .
C28 C29 C30 123.95(13) . .
C39 C34 C35 113.86(12) . .
C39 C34 B2 126.70(12) . .
C35 C34 B2 118.92(12) . .
F6 C11 C10 120.69(12) . .
F6 C11 C12 115.65(12) . .
C12 C11 C10 123.63(13) . .
C27 C22 B2 120.79(12) . .
C23 C22 C27 113.29(13) . .
C23 C22 B2 125.32(12) . .
F10 C15 C10 119.27(12) . .
F10 C15 C14 115.99(13) . .
C14 C15 C10 124.74(13) . .
F1 C5 C4 120.02(12) . .
F1 C5 C6 115.04(12) . .
C6 C5 C4 124.94(13) . .
F30 C39 C34 121.21(12) . .
F30 C39 C38 114.96(12) . .
C38 C39 C34 123.83(13) . .
F26 C35 C34 119.44(12) . .
F26 C35 C36 116.51(12) . .
C36 C35 C34 124.05(13) . .
N1 C3 H3 125.6 . .
C2 C3 N1 108.70(12) . .
C2 C3 H3 125.6 . .
C42 C43 C46 120.23(12) . .
C44 C43 C46 119.60(12) . .
C44 C43 C42 119.81(12) . .
C17 C16 C21 113.28(12) . .
C17 C16 B1 127.41(12) . .
C21 C16 B1 119.00(12) . .
F17 C30 C29 120.18(13) . .
F17 C30 C31 119.93(12) . .
C31 C30 C29 119.84(13) . .
F25 C27 C22 119.51(12) . .
F25 C27 C26 115.96(12) . .
C26 C27 C22 124.53(14) . .
C5 C4 C9 112.94(12) . .
C5 C4 B1 119.47(12) . .
C9 C4 B1 126.69(12) . .
F20 C33 C28 119.56(12) . .
F20 C33 C32 116.29(12) . .
C32 C33 C28 124.15(13) . .
F19 C32 C33 120.68(13) . .
F19 C32 C31 119.82(13) . .
C31 C32 C33 119.50(13) . .
F15 C17 C16 121.14(12) . .
F15 C17 C18 114.96(12) . .
C18 C17 C16 123.76(13) . .
F11 C21 C16 119.25(12) . .
F11 C21 C20 116.09(13) . .
C20 C21 C16 124.66(13) . .
F27 C36 C35 120.89(13) . .
F27 C36 C37 119.83(13) . .
C37 C36 C35 119.28(13) . .
O1 C46 N3 122.56(13) . .
O1 C46 C43 118.36(13) . .
N3 C46 C43 119.05(12) . .
C40 C45 H45 119.7 . .
C44 C45 H45 119.7 . .
C44 C45 C40 120.66(13) . .
F5 C9 C4 121.38(12) . .
F5 C9 C8 114.83(12) . .
C8 C9 C4 123.77(13) . .
C40 C41 H41 119.7 . .
C42 C41 H41 119.7 . .
C42 C41 C40 120.52(13) . .
F21 C23 C22 121.45(12) . .
F21 C23 C24 114.76(13) . .
C24 C23 C22 123.78(13) . .
C45 C40 C1 118.30(12) . .
C45 C40 C41 118.89(12) . .
C41 C40 C1 122.80(12) . .
C43 C42 H42 120.0 . .
C41 C42 C43 120.07(13) . .
C41 C42 H42 120.0 . .
F9 C14 C15 121.16(13) . .
F9 C14 C13 119.81(13) . .
C15 C14 C13 119.03(14) . .
F29 C38 C39 120.51(13) . .
F29 C38 C37 119.95(13) . .
C37 C38 C39 119.54(13) . .
F2 C6 C5 119.83(13) . .
F2 C6 C7 120.70(13) . .
C7 C6 C5 119.47(14) . .
F7 C12 C11 120.89(13) . .
F7 C12 C13 119.21(13) . .
C13 C12 C11 119.88(13) . .
C43 C44 C45 120.01(13) . .
C43 C44 H44 120.0 . .
C45 C44 H44 120.0 . .
F24 C26 C27 120.55(14) . .
F24 C26 C25 120.20(13) . .
C25 C26 C27 119.24(13) . .
F23 C25 C26 120.53(14) . .
F23 C25 C24 120.18(14) . .
C26 C25 C24 119.27(13) . .
F8 C13 C14 120.30(14) . .
F8 C13 C12 120.62(14) . .
C12 C13 C14 119.07(13) . .
F18 C31 C30 120.88(13) . .
F18 C31 C32 120.14(13) . .
C30 C31 C32 118.95(13) . .
F22 C24 C23 120.51(13) . .
F22 C24 C25 119.67(13) . .
C25 C24 C23 119.82(14) . .
F14 C18 C17 120.02(14) . .
F14 C18 C19 119.70(13) . .
C19 C18 C17 120.20(13) . .
F28 C37 C36 120.38(13) . .
F28 C37 C38 120.30(13) . .
C38 C37 C36 119.32(13) . .
F13 C19 C18 120.59(14) . .
F13 C19 C20 120.70(14) . .
C18 C19 C20 118.70(13) . .
F12 C20 C21 120.77(14) . .
F12 C20 C19 119.85(13) . .
C21 C20 C19 119.38(14) . .
F4 C8 C9 120.09(14) . .
F4 C8 C7 119.66(13) . .
C7 C8 C9 120.25(14) . .
F3 C7 C6 120.49(14) . .
F3 C7 C8 120.89(14) . .
C6 C7 C8 118.62(13) . .
N3 C47 H47A 109.6 . .
N3 C47 H47B 109.6 . .
N3 C47 C48 110.43(13) . .
H47A C47 H47B 108.1 . .
C48 C47 H47A 109.6 . .
C48 C47 H47B 109.6 . .
O2 C59 H59A 110.6 . .
O2 C59 H59B 110.6 . .
O2 C59 C58 105.80(13) . .
H59A C59 H59B 108.7 . .
C58 C59 H59A 110.6 . .
C58 C59 H59B 110.6 . .
O4 C63 H63A 110.4 . .
O4 C63 H63B 110.4 . .
O4 C63 C62 106.51(14) . .
H63A C63 H63B 108.6 . .
C62 C63 H63A 110.4 . .
C62 C63 H63B 110.4 . .
N3 C51 H51A 109.5 . .
N3 C51 H51B 109.5 . .
N3 C51 C50 110.91(14) . .
H51A C51 H51B 108.0 . .
C50 C51 H51A 109.5 . .
C50 C51 H51B 109.5 . .
C47 C48 H48A 109.4 . .
C47 C48 H48B 109.4 . .
C47 C48 C49 111.14(15) . .
H48A C48 H48B 108.0 . .
C49 C48 H48A 109.4 . .
C49 C48 H48B 109.4 . .
O4 C60 H60A 110.7 . .
O4 C60 H60B 110.7 . .
O4 C60 C61 105.07(14) . .
H60A C60 H60B 108.8 . .
C61 C60 H60A 110.7 . .
C61 C60 H60B 110.7 . .
C59 C58 H58A 111.0 . .
C59 C58 H58B 111.0 . .
C59 C58 C57 103.85(14) . .
H58A C58 H58B 109.0 . .
C57 C58 H58A 111.0 . .
C57 C58 H58B 111.0 . .
O3 C52 H52A 110.8 . .
O3 C52 H52B 110.8 . .
O3 C52 C53 104.87(14) . .
H52A C52 H52B 108.8 . .
C53 C52 H52A 110.8 . .
C53 C52 H52B 110.8 . .
N2 B2 C28 103.11(10) . .
N2 B2 C34 112.36(11) . .
N2 B2 C22 111.43(10) . .
C28 B2 C34 115.87(11) . .
C28 B2 C22 112.70(11) . .
C34 B2 C22 101.70(11) . .
N1 B1 C10 114.40(11) . .
N1 B1 C16 103.36(11) . .
N1 B1 C4 109.70(11) . .
C10 B1 C4 100.89(10) . .
C16 B1 C10 114.91(11) . .
C16 B1 C4 113.90(11) . .
C60 C61 H61A 111.6 . .
C60 C61 H61B 111.6 . .
C60 C61 C62 100.72(14) . .
H61A C61 H61B 109.4 . .
C62 C61 H61A 111.6 . .
C62 C61 H61B 111.6 . .
O2 C56 H56A 110.9 . .
O2 C56 H56B 110.9 . .
O2 C56 C57 104.23(14) . .
H56A C56 H56B 108.9 . .
C57 C56 H56A 110.9 . .
C57 C56 H56B 110.9 . .
C51 C50 H50A 109.4 . .
C51 C50 H50B 109.4 . .
C51 C50 C49 111.12(15) . .
H50A C50 H50B 108.0 . .
C49 C50 H50A 109.4 . .
C49 C50 H50B 109.4 . .
O3 C55 H55A 110.4 . .
O3 C55 H55B 110.4 . .
O3 C55 C54 106.63(15) . .
H55A C55 H55B 108.6 . .
C54 C55 H55A 110.4 . .
C54 C55 H55B 110.4 . .
C48 C49 H49A 109.6 . .
C48 C49 H49B 109.6 . .
C50 C49 C48 110.17(15) . .
C50 C49 H49A 109.6 . .
C50 C49 H49B 109.6 . .
H49A C49 H49B 108.1 . .
C58 C57 H57A 111.1 . .
C58 C57 H57B 111.1 . .
C56 C57 C58 103.17(15) . .
C56 C57 H57A 111.1 . .
C56 C57 H57B 111.1 . .
H57A C57 H57B 109.1 . .
C52 C53 H53A 111.2 . .
C52 C53 H53B 111.2 . .
H53A C53 H53B 109.1 . .
C54 C53 C52 102.78(16) . .
C54 C53 H53A 111.2 . .
C54 C53 H53B 111.2 . .
C63 C62 C61 104.04(15) . .
C63 C62 H62A 110.9 . .
C63 C62 H62B 110.9 . .
C61 C62 H62A 110.9 . .
C61 C62 H62B 110.9 . .
H62A C62 H62B 109.0 . .
C55 C54 H54A 110.6 . .
C55 C54 H54B 110.6 . .
C53 C54 C55 105.64(16) . .
C53 C54 H54A 110.6 . .
C53 C54 H54B 110.6 . .
H54A C54 H54B 108.7 . .

loop_
_geom_bond_atom_site_label_1
_geom_bond_atom_site_label_2
_geom_bond_distance
_geom_bond_site_symmetry_2
Na01 F17 2.6079(11) .
Na01 F28 2.5713(11) 2_666
Na01 O1 2.2709(13) .
Na01 O4 2.3039(13) .
Na01 O3 2.3616(12) .
Na01 O2 2.3319(12) .
F26 C35 1.3501(16) .
F6 C11 1.3536(16) .
F16 C29 1.3535(15) .
F30 C39 1.3564(16) .
F20 C33 1.3530(15) .
F1 C5 1.3532(16) .
F10 C15 1.3531(16) .
F11 C21 1.3539(16) .
F15 C17 1.3502(16) .
F25 C27 1.3577(16) .
F5 C9 1.3475(16) .
F21 C23 1.3454(16) .
F17 C30 1.3525(15) .
F28 Na01 2.5713(11) 2_666
F28 C37 1.3483(16) .
F9 C14 1.3457(17) .
F27 C36 1.3513(16) .
F18 C31 1.3423(16) .
F7 C12 1.3484(17) .
F24 C26 1.3469(17) .
F29 C38 1.3427(16) .
F22 C24 1.3421(17) .
F19 C32 1.3493(16) .
F23 C25 1.3413(17) .
F4 C8 1.3454(17) .
F2 C6 1.3416(17) .
F14 C18 1.3503(17) .
F8 C13 1.3444(17) .
F12 C20 1.3457(17) .
F13 C19 1.3424(17) .
F3 C7 1.3387(16) .
O1 C46 1.2373(17) .
O4 C63 1.4434(19) .
O4 C60 1.4420(19) .
O3 C52 1.440(2) .
O3 C55 1.433(2) .
O2 C59 1.4506(19) .
O2 C56 1.430(2) .
N2 C1 1.3534(18) .
N2 C2 1.3827(17) .
N2 B2 1.6048(19) .
N1 C1 1.3540(17) .
N1 C3 1.3850(17) .
N1 B1 1.6057(19) .
N3 C46 1.3384(19) .
N3 C47 1.4666(19) .
N3 C51 1.4733(18) .
C10 C11 1.3920(19) .
C10 C15 1.391(2) .
C10 B1 1.653(2) .
C1 C40 1.4918(18) .
C2 H2 0.9500 .
C2 C3 1.347(2) .
C28 C29 1.3848(18) .
C28 C33 1.3979(19) .
C28 B2 1.6410(19) .
C29 C30 1.3868(19) .
C34 C39 1.3871(19) .
C34 C35 1.3957(19) .
C34 B2 1.645(2) .
C11 C12 1.388(2) .
C22 C27 1.3997(19) .
C22 C23 1.396(2) .
C22 B2 1.658(2) .
C15 C14 1.380(2) .
C5 C4 1.395(2) .
C5 C6 1.3855(19) .
C39 C38 1.386(2) .
C35 C36 1.381(2) .
C3 H3 0.9500 .
C43 C46 1.5070(18) .
C43 C42 1.392(2) .
C43 C44 1.390(2) .
C16 C17 1.3914(19) .
C16 C21 1.397(2) .
C16 B1 1.649(2) .
C30 C31 1.372(2) .
C27 C26 1.383(2) .
C4 C9 1.3970(19) .
C4 B1 1.663(2) .
C33 C32 1.379(2) .
C32 C31 1.378(2) .
C17 C18 1.388(2) .
C21 C20 1.380(2) .
C36 C37 1.378(2) .
C45 H45 0.9500 .
C45 C40 1.3957(19) .
C45 C44 1.3915(19) .
C9 C8 1.391(2) .
C41 H41 0.9500 .
C41 C40 1.3961(19) .
C41 C42 1.3918(19) .
C23 C24 1.387(2) .
C42 H42 0.9500 .
C14 C13 1.382(2) .
C38 C37 1.376(2) .
C6 C7 1.376(2) .
C12 C13 1.376(2) .
C44 H44 0.9500 .
C26 C25 1.375(2) .
C25 C24 1.378(2) .
C18 C19 1.375(2) .
C19 C20 1.381(2) .
C8 C7 1.378(2) .
C47 H47A 0.9900 .
C47 H47B 0.9900 .
C47 C48 1.518(2) .
C59 H59A 0.9900 .
C59 H59B 0.9900 .
C59 C58 1.533(3) .
C63 H63A 0.9900 .
C63 H63B 0.9900 .
C63 C62 1.514(3) .
C51 H51A 0.9900 .
C51 H51B 0.9900 .
C51 C50 1.520(3) .
C48 H48A 0.9900 .
C48 H48B 0.9900 .
C48 C49 1.529(2) .
C60 H60A 0.9900 .
C60 H60B 0.9900 .
C60 C61 1.500(3) .
C58 H58A 0.9900 .
C58 H58B 0.9900 .
C58 C57 1.543(3) .
C52 H52A 0.9900 .
C52 H52B 0.9900 .
C52 C53 1.513(3) .
C61 H61A 0.9900 .
C61 H61B 0.9900 .
C61 C62 1.522(3) .
C56 H56A 0.9900 .
C56 H56B 0.9900 .
C56 C57 1.525(3) .
C50 H50A 0.9900 .
C50 H50B 0.9900 .
C50 C49 1.525(3) .
C55 H55A 0.9900 .
C55 H55B 0.9900 .
C55 C54 1.517(3) .
C49 H49A 0.9900 .
C49 H49B 0.9900 .
C57 H57A 0.9900 .
C57 H57B 0.9900 .
C53 H53A 0.9900 .
C53 H53B 0.9900 .
C53 C54 1.511(3) .
C62 H62A 0.9900 .
C62 H62B 0.9900 .
C54 H54A 0.9900 .
C54 H54B 0.9900 .
